data_7245121
loop_
_publ_author_name
'Zhu, Jinjiao'
'Sun, Yajun'
'Ding, Weilinsen'
'Li, Peiyuan'
'Pang, Qingyang'
'Dou, Xinwen'
'Bian, Li'
'Ju, Qiang'
'Fang, Zhenlan'

_publ_section_title
;
 Coordination networks constructed from a flexible ligand:
 single-crystal-to-single-crystal transformations, thermoresponsive and
 electrochemical performances
;
_journal_name_full CrystEngComm
_journal_paper_doi 10.1039/D2CE00661H
_journal_year 2022
_chemical_formula_sum 'C16 H18 Br2 Cu2 N4 O2'
_chemical_formula_weight 585.24
_space_group_IT_number 13
_space_group_name_Hall '-P 2yc'
_space_group_name_H-M_alt 'P 1 2/c 1'
_symmetry_cell_setting monoclinic
_symmetry_space_group_name_H-M 'P 1 2/c 1'
_atom_sites_solution_hydrogens geom
_atom_sites_solution_primary direct
_atom_sites_solution_secondary difmap
_audit_creation_method SHELXL-97
_audit_update_record
;
2022-04-27 deposited with the CCDC.	2022-06-27 downloaded from the CCDC.
;
_cell_angle_alpha 90.00
_cell_angle_beta 107.453(3)
_cell_angle_gamma 90.00
_cell_formula_units_Z 4
_cell_length_a 13.0123(13)
_cell_length_b 9.6529(9)
_cell_length_c 16.7087(18)
_cell_measurement_reflns_used 6190
_cell_measurement_temperature 100(2)
_cell_measurement_theta_max 28.77
_cell_measurement_theta_min 2.47
_cell_volume 2002.1(3)
_computing_structure_refinement 'SHELXL-97 (Sheldrick, 1997)'
_computing_structure_solution 'SHELXS-97 (Sheldrick, 1990)'
_diffrn_ambient_temperature 100(2)
_diffrn_measured_fraction_theta_full 0.997
_diffrn_measured_fraction_theta_max 0.997
_diffrn_measurement_device_type 'CCD area detector'
_diffrn_radiation_monochromator graphite
_diffrn_radiation_source 'fine-focus sealed tube'
_diffrn_radiation_type MoK\a
_diffrn_radiation_wavelength 0.71073
_diffrn_reflns_av_R_equivalents 0.0666
_diffrn_reflns_av_sigmaI/netI 0.0711
_diffrn_reflns_limit_h_max 17
_diffrn_reflns_limit_h_min -17
_diffrn_reflns_limit_k_max 12
_diffrn_reflns_limit_k_min -13
_diffrn_reflns_limit_l_max 12
_diffrn_reflns_limit_l_min -22
_diffrn_reflns_number 17717
_diffrn_reflns_theta_full 28.87
_diffrn_reflns_theta_max 28.87
_diffrn_reflns_theta_min 2.11
_exptl_absorpt_coefficient_mu 6.133
_exptl_crystal_colour yellow
_exptl_crystal_density_diffrn 1.942
_exptl_crystal_density_method 'not measured'
_exptl_crystal_description block
_exptl_crystal_F_000 1144
_refine_diff_density_max 1.346
_refine_diff_density_min -0.962
_refine_diff_density_rms 0.152
_refine_ls_extinction_method none
_refine_ls_goodness_of_fit_ref 1.005
_refine_ls_hydrogen_treatment mixed
_refine_ls_matrix_type full
_refine_ls_number_parameters 243
_refine_ls_number_reflns 5251
_refine_ls_number_restraints 0
_refine_ls_restrained_S_all 1.005
_refine_ls_R_factor_all 0.0880
_refine_ls_R_factor_gt 0.0496
_refine_ls_shift/su_max 0.002
_refine_ls_shift/su_mean 0.000
_refine_ls_structure_factor_coef Fsqd
_refine_ls_weighting_details 'calc w=1/[\s^2^(Fo^2^)+(0.0511P)^2^+4.3786P] where P=(Fo^2^+2Fc^2^)/3'
_refine_ls_weighting_scheme calc
_refine_ls_wR_factor_gt 0.1059
_refine_ls_wR_factor_ref 0.1224
_reflns_number_gt 3606
_reflns_number_total 5251
_reflns_threshold_expression >2sigma(I)
_cod_data_source_file d2ce00661h2.cif
_cod_data_source_block 2d
_cod_depositor_comments
;
The following automatic conversions were performed:

data item '_symmetry_cell_setting' value 'Monoclinic' was changed to
'monoclinic' in accordance with the
/home/data/users/saulius/crontab/automatic-downloads/rss-feeds/RSC/lib/dictionaries/cif_core.dic
dictionary named 'cif_core.dic' version 2.4.2 last updated on
2011-04-26.

Automatic conversion script
Id: cif_fix_values 7556 2019-12-06 15:28:31Z antanas 
;
_cod_original_sg_symbol_H-M P2/c
_cod_database_code 7245121

loop_
_symmetry_equiv_pos_as_xyz
'x, y, z'
'-x, y, -z+1/2'
'-x, -y, -z'
'x, -y, z-1/2'

loop_
_atom_site_label
_atom_site_type_symbol
_atom_site_fract_x
_atom_site_fract_y
_atom_site_fract_z
_atom_site_U_iso_or_equiv
_atom_site_adp_type
_atom_site_occupancy
_atom_site_symmetry_multiplicity
_atom_site_calc_flag
_atom_site_refinement_flags
_atom_site_disorder_assembly
_atom_site_disorder_group
Cu1 Cu 2.02698(5) -0.80168(6) 0.17196(4) 0.02716(17) Uani 1 1 d . . .
Cu2 Cu 1.87780(5) -0.63409(6) 0.20689(5) 0.02972(17) Uani 1 1 d . . .
Br2 Br 1.79383(4) -0.84231(5) 0.23553(4) 0.03098(15) Uani 1 1 d . . .
Br1 Br 1.96239(4) -0.59028(5) 0.10337(4) 0.03061(15) Uani 1 1 d . . .
N3 N 1.2618(3) -0.1198(4) 0.5396(3) 0.0204(9) Uani 1 1 d . . .
H3 H 1.291(3) -0.050(5) 0.553(3) 0.002(11) Uiso 1 1 d . . .
N4 N 1.0227(3) 0.0177(4) 0.3861(3) 0.0283(10) Uani 1 1 d . . .
N1 N 1.7905(3) -0.4692(4) 0.2250(3) 0.0258(9) Uani 1 1 d . . .
N2 N 1.6703(3) -0.3732(4) 0.3866(3) 0.0222(9) Uani 1 1 d . . .
C12 C 1.1562(4) -0.1186(4) 0.4833(3) 0.0182(9) Uani 1 1 d . . .
C11 C 1.3210(4) -0.2331(5) 0.5705(3) 0.0188(9) Uani 1 1 d . . .
C7 C 1.6264(4) -0.3203(5) 0.5135(3) 0.0228(10) Uani 1 1 d . . .
H7A H 1.6940 -0.3119 0.5605 0.027 Uiso 1 1 calc R . .
H7B H 1.6060 -0.4194 0.5076 0.027 Uiso 1 1 calc R . .
C3 C 1.7005(4) -0.3576(5) 0.3134(3) 0.0202(10) Uani 1 1 d . . .
C16 C 1.1203(4) 0.0040(5) 0.4408(3) 0.0229(11) Uani 1 1 d . . .
H16 H 1.1675 0.0814 0.4512 0.027 Uiso 1 1 calc R . .
C9 C 1.5176(4) -0.2884(5) 0.6148(3) 0.0238(10) Uani 1 1 d . . .
H9A H 1.5847 -0.2799 0.6621 0.029 Uiso 1 1 calc R . .
H9B H 1.4971 -0.3875 0.6088 0.029 Uiso 1 1 calc R . .
C10 C 1.4286(4) -0.2057(5) 0.6348(3) 0.0224(10) Uani 1 1 d . . .
H10A H 1.4249 -0.2315 0.6912 0.027 Uiso 1 1 calc R . .
H10B H 1.4454 -0.1056 0.6354 0.027 Uiso 1 1 calc R . .
C15 C 0.9561(4) -0.0914(5) 0.3721(4) 0.0328(13) Uani 1 1 d . . .
H15 H 0.8865 -0.0825 0.3329 0.039 Uiso 1 1 calc R . .
C13 C 1.0865(4) -0.2312(5) 0.4691(4) 0.0246(11) Uani 1 1 d . . .
H13 H 1.1081 -0.3165 0.4975 0.030 Uiso 1 1 calc R . .
C2 C 1.7561(4) -0.4693(5) 0.2924(3) 0.0239(11) Uani 1 1 d . . .
H2 H 1.7698 -0.5485 0.3278 0.029 Uiso 1 1 calc R . .
C14 C 0.9850(4) -0.2162(5) 0.4126(4) 0.0296(13) Uani 1 1 d . . .
H14 H 0.9355 -0.2912 0.4018 0.036 Uiso 1 1 calc R . .
C8 C 1.5388(4) -0.2391(5) 0.5346(3) 0.0252(11) Uani 1 1 d . . .
H8A H 1.4714 -0.2469 0.4875 0.030 Uiso 1 1 calc R . .
H8B H 1.5595 -0.1400 0.5408 0.030 Uiso 1 1 calc R . .
C4 C 1.6802(4) -0.2421(5) 0.2604(3) 0.0278(12) Uani 1 1 d . . .
H4 H 1.6424 -0.1642 0.2721 0.033 Uiso 1 1 calc R . .
C6 C 1.6466(4) -0.2717(5) 0.4339(3) 0.0201(10) Uani 1 1 d . . .
C1 C 1.7707(4) -0.3584(5) 0.1749(4) 0.0288(11) Uani 1 1 d . . .
H1 H 1.7947 -0.3580 0.1265 0.035 Uiso 1 1 calc R . .
C5 C 1.7159(5) -0.2439(5) 0.1915(4) 0.0327(13) Uani 1 1 d . . .
H5 H 1.7032 -0.1665 0.1548 0.039 Uiso 1 1 calc R . .
O2 O 1.2901(3) -0.3516(3) 0.5491(2) 0.0248(8) Uani 1 1 d . . .
O1 O 1.6419(3) -0.1489(3) 0.4137(2) 0.0287(8) Uani 1 1 d . . .
H10 H 1.677(5) -0.448(7) 0.406(4) 0.036(18) Uiso 1 1 d . . .

loop_
_atom_site_aniso_label
_atom_site_aniso_U_11
_atom_site_aniso_U_22
_atom_site_aniso_U_33
_atom_site_aniso_U_23
_atom_site_aniso_U_13
_atom_site_aniso_U_12
Cu1 0.0243(3) 0.0167(3) 0.0329(4) -0.0066(3) -0.0029(3) 0.0010(2)
Cu2 0.0325(4) 0.0247(3) 0.0343(4) 0.0077(3) 0.0135(3) 0.0101(3)
Br2 0.0201(2) 0.0249(3) 0.0391(3) 0.0080(2) -0.0044(2) -0.00020(19)
Br1 0.0362(3) 0.0216(3) 0.0383(3) 0.0053(2) 0.0177(3) 0.0072(2)
N3 0.020(2) 0.0107(17) 0.026(2) 0.0019(16) -0.0002(17) -0.0018(15)
N4 0.025(2) 0.019(2) 0.034(3) 0.0018(18) -0.002(2) -0.0028(16)
N1 0.028(2) 0.023(2) 0.026(2) 0.0056(18) 0.009(2) 0.0025(17)
N2 0.028(2) 0.0132(19) 0.027(2) 0.0008(17) 0.0097(19) 0.0008(16)
C12 0.017(2) 0.015(2) 0.022(3) 0.0012(18) 0.0044(19) 0.0002(16)
C11 0.019(2) 0.018(2) 0.018(2) -0.0004(18) 0.0034(19) -0.0006(17)
C7 0.025(2) 0.019(2) 0.023(3) 0.0008(19) 0.005(2) 0.0023(18)
C3 0.020(2) 0.018(2) 0.020(3) -0.0035(18) 0.001(2) 0.0008(17)
C16 0.022(2) 0.013(2) 0.027(3) 0.0043(19) -0.003(2) -0.0018(17)
C9 0.019(2) 0.027(2) 0.019(3) 0.001(2) -0.004(2) 0.0024(19)
C10 0.020(2) 0.024(2) 0.018(3) 0.002(2) -0.002(2) 0.0031(18)
C15 0.020(3) 0.018(2) 0.049(4) 0.006(2) -0.006(2) -0.0020(19)
C13 0.020(2) 0.015(2) 0.037(3) 0.006(2) 0.006(2) -0.0004(17)
C2 0.026(3) 0.017(2) 0.029(3) 0.004(2) 0.008(2) 0.0027(18)
C14 0.018(2) 0.018(2) 0.048(4) 0.003(2) 0.003(2) -0.0038(18)
C8 0.024(3) 0.023(2) 0.024(3) 0.003(2) 0.000(2) 0.0032(19)
C4 0.033(3) 0.020(2) 0.028(3) 0.005(2) 0.005(2) 0.010(2)
C6 0.019(2) 0.018(2) 0.021(3) -0.0017(18) 0.002(2) -0.0014(17)
C1 0.036(3) 0.026(3) 0.025(3) 0.009(2) 0.012(2) 0.006(2)
C5 0.046(3) 0.023(3) 0.028(3) 0.011(2) 0.009(3) 0.008(2)
O2 0.0235(17) 0.0152(15) 0.031(2) 0.0021(14) 0.0006(15) 0.0005(13)
O1 0.038(2) 0.0148(16) 0.034(2) -0.0013(15) 0.0119(18) -0.0026(14)

loop_
_atom_type_symbol
_atom_type_description
_atom_type_scat_dispersion_real
_atom_type_scat_dispersion_imag
_atom_type_scat_source
C C 0.0033 0.0016 'International Tables Vol C Tables 4.2.6.8 and 6.1.1.4'
H H 0.0000 0.0000 'International Tables Vol C Tables 4.2.6.8 and 6.1.1.4'
N N 0.0061 0.0033 'International Tables Vol C Tables 4.2.6.8 and 6.1.1.4'
O O 0.0106 0.0060 'International Tables Vol C Tables 4.2.6.8 and 6.1.1.4'
Cu Cu 0.3201 1.2651 'International Tables Vol C Tables 4.2.6.8 and 6.1.1.4'
Br Br -0.2901 2.4595 'International Tables Vol C Tables 4.2.6.8 and 6.1.1.4'

loop_
_geom_angle_atom_site_label_1
_geom_angle_atom_site_label_2
_geom_angle_atom_site_label_3
_geom_angle
_geom_angle_site_symmetry_1
_geom_angle_site_symmetry_3
_geom_angle_publ_flag
N4 Cu1 Br1 119.94(13) 2_845 . ?
N4 Cu1 Br2 106.13(12) 2_845 2_955 ?
Br1 Cu1 Br2 125.80(3) . 2_955 ?
N4 Cu1 Cu2 158.06(13) 2_845 2_955 ?
Br1 Cu1 Cu2 81.81(3) . 2_955 ?
Br2 Cu1 Cu2 57.20(2) 2_955 2_955 ?
N4 Cu1 Cu2 118.26(13) 2_845 . ?
Br1 Cu1 Cu2 54.48(2) . . ?
Br2 Cu1 Cu2 125.02(3) 2_955 . ?
Cu2 Cu1 Cu2 70.54(3) 2_955 . ?
N4 Cu1 Cu1 107.78(14) 2_845 2_955 ?
Br1 Cu1 Cu1 106.80(3) . 2_955 ?
Br2 Cu1 Cu1 82.63(3) 2_955 2_955 ?
Cu2 Cu1 Cu1 59.08(2) 2_955 2_955 ?
Cu2 Cu1 Cu1 54.96(2) . 2_955 ?
N1 Cu2 Br1 112.05(12) . . ?
N1 Cu2 Br2 108.52(12) . . ?
Br1 Cu2 Br2 129.66(4) . . ?
N1 Cu2 Cu1 121.97(13) . 2_955 ?
Br1 Cu2 Cu1 117.80(3) . 2_955 ?
Br2 Cu2 Cu1 57.52(2) . 2_955 ?
N1 Cu2 Cu1 164.83(12) . . ?
Br1 Cu2 Cu1 55.07(2) . . ?
Br2 Cu2 Cu1 86.66(3) . . ?
Cu1 Cu2 Cu1 65.96(3) 2_955 . ?
Cu2 Br2 Cu1 65.28(3) . 2_955 ?
Cu2 Br1 Cu1 70.45(3) . . ?
C11 N3 C12 126.3(4) . . ?
C16 N4 C15 118.4(4) . . ?
C16 N4 Cu1 121.4(3) . 2_865 ?
C15 N4 Cu1 120.1(3) . 2_865 ?
C2 N1 C1 118.8(4) . . ?
C2 N1 Cu2 118.1(3) . . ?
C1 N1 Cu2 123.0(4) . . ?
C6 N2 C3 127.3(4) . . ?
C16 C12 C13 118.5(4) . . ?
C16 C12 N3 117.3(4) . . ?
C13 C12 N3 124.2(4) . . ?
O2 C11 N3 122.9(4) . . ?
O2 C11 C10 121.5(4) . . ?
N3 C11 C10 115.6(4) . . ?
C6 C7 C8 112.9(4) . . ?
C4 C3 N2 126.1(4) . . ?
C4 C3 C2 118.0(5) . . ?
N2 C3 C2 115.9(4) . . ?
N4 C16 C12 122.8(4) . . ?
C8 C9 C10 112.2(4) . . ?
C11 C10 C9 110.9(4) . . ?
N4 C15 C14 122.4(5) . . ?
C14 C13 C12 118.4(4) . . ?
N1 C2 C3 122.8(5) . . ?
C15 C14 C13 119.4(4) . . ?
C7 C8 C9 113.0(4) . . ?
C5 C4 C3 118.4(5) . . ?
O1 C6 N2 122.6(5) . . ?
O1 C6 C7 122.4(4) . . ?
N2 C6 C7 115.0(4) . . ?
N1 C1 C5 121.7(5) . . ?
C4 C5 C1 120.3(5) . . ?

loop_
_geom_bond_atom_site_label_1
_geom_bond_atom_site_label_2
_geom_bond_distance
_geom_bond_site_symmetry_2
_geom_bond_publ_flag
Cu1 N4 2.006(4) 2_845 ?
Cu1 Br1 2.3677(8) . ?
Cu1 Br2 2.4121(8) 2_955 ?
Cu1 Cu2 2.5971(9) 2_955 ?
Cu1 Cu2 2.7213(9) . ?
Cu1 Cu1 2.8969(15) 2_955 ?
Cu2 N1 2.031(4) . ?
Cu2 Br1 2.3504(9) . ?
Cu2 Br2 2.4034(8) . ?
Cu2 Cu1 2.5971(9) 2_955 ?
Br2 Cu1 2.4121(8) 2_955 ?
N3 C11 1.348(6) . ?
N3 C12 1.413(6) . ?
N4 C16 1.331(6) . ?
N4 C15 1.339(6) . ?
N4 Cu1 2.006(4) 2_865 ?
N1 C2 1.331(7) . ?
N1 C1 1.335(6) . ?
N2 C6 1.352(6) . ?
N2 C3 1.399(7) . ?
C12 C16 1.387(6) . ?
C12 C13 1.390(6) . ?
C11 O2 1.229(5) . ?
C11 C10 1.510(7) . ?
C7 C6 1.506(7) . ?
C7 C8 1.510(7) . ?
C3 C4 1.399(7) . ?
C3 C2 1.400(7) . ?
C9 C8 1.523(7) . ?
C9 C10 1.524(7) . ?
C15 C14 1.377(7) . ?
C13 C14 1.381(7) . ?
C4 C5 1.365(8) . ?
C6 O1 1.229(6) . ?
C1 C5 1.388(7) . ?
